data_7105944
loop_
_publ_author_name
'Jonas Buergler'
'Antonio Togni'

_publ_section_title
;
 Chiral trifluoromethylphosphines: a new stereoselective synthesis of
 Josiphos-type ligands containing two stereogenic phosphorus atoms
;
_journal_name_full Chem.Commun.
_journal_page_first 1896
_journal_paper_doi 10.1039/c0cc04606j
_journal_volume 47
_journal_year 2011
_chemical_absolute_configuration rm
_chemical_formula_moiety 'C30 H35 Cl2 F3 Fe P2 Pd'
_chemical_formula_sum 'C30 H35 Cl2 F3 Fe P2 Pd'
_chemical_formula_weight 747.67
_chemical_melting_point ?
_chemical_name_systematic
;
?
;
_space_group_IT_number 19
_symmetry_cell_setting orthorhombic
_symmetry_Int_Tables_number 19
_symmetry_space_group_name_Hall 'P 2ac 2ab'
_symmetry_space_group_name_H-M 'P 21 21 21'
_atom_sites_solution_hydrogens geom
_atom_sites_solution_primary direct
_atom_sites_solution_secondary difmap
_audit_creation_method SHELXL-97
_cell_angle_alpha 90.00
_cell_angle_beta 90.00
_cell_angle_gamma 90.00
_cell_formula_units_Z 4
_cell_length_a 11.184(3)
_cell_length_b 13.480(4)
_cell_length_c 19.194(5)
_cell_measurement_reflns_used 1548
_cell_measurement_temperature 100(2)
_cell_measurement_theta_max 22.65
_cell_measurement_theta_min 2.36
_cell_volume 2893.7(14)
_computing_cell_refinement 'Bruker SMART'
_computing_data_collection 'Bruker SMART'
_computing_data_reduction 'Bruker SAINT'
_computing_molecular_graphics 'Bruker SHELXTL'
_computing_publication_material 'Bruker SHELXTL'
_computing_structure_refinement 'Bruker SHELXTL'
_computing_structure_solution 'Bruker SHELXTL'
_diffrn_ambient_temperature 100(2)
_diffrn_measured_fraction_theta_full 1.000
_diffrn_measured_fraction_theta_max 1.000
_diffrn_measurement_device_type 'CCD area detector'
_diffrn_measurement_method 'phi and omega scans'
_diffrn_radiation_monochromator graphite
_diffrn_radiation_source 'fine-focus sealed tube'
_diffrn_radiation_type MoK\a
_diffrn_radiation_wavelength 0.71073
_diffrn_reflns_av_R_equivalents 0.1107
_diffrn_reflns_av_sigmaI/netI 0.0916
_diffrn_reflns_limit_h_max 13
_diffrn_reflns_limit_h_min -13
_diffrn_reflns_limit_k_max 16
_diffrn_reflns_limit_k_min -16
_diffrn_reflns_limit_l_max 23
_diffrn_reflns_limit_l_min -23
_diffrn_reflns_number 22536
_diffrn_reflns_theta_full 25.36
_diffrn_reflns_theta_max 25.36
_diffrn_reflns_theta_min 1.85
_exptl_absorpt_coefficient_mu 1.458
_exptl_absorpt_correction_T_max 0.8445
_exptl_absorpt_correction_T_min 0.8110
_exptl_absorpt_correction_type empirical
_exptl_absorpt_process_details SADABS-2004/1
_exptl_crystal_colour red
_exptl_crystal_density_diffrn 1.716
_exptl_crystal_density_meas ?
_exptl_crystal_density_method 'not measured'
_exptl_crystal_description prism
_exptl_crystal_F_000 1512
_exptl_crystal_size_max 0.15
_exptl_crystal_size_mid 0.15
_exptl_crystal_size_min 0.12
_refine_diff_density_max 1.202
_refine_diff_density_min -1.658
_refine_diff_density_rms 0.169
_refine_ls_abs_structure_details 'Flack H D (1983), Acta Cryst. A39, 876-881'
_refine_ls_abs_structure_Flack 0.00(4)
_refine_ls_extinction_method none
_refine_ls_goodness_of_fit_ref 1.146
_refine_ls_hydrogen_treatment constr
_refine_ls_matrix_type full
_refine_ls_number_parameters 352
_refine_ls_number_reflns 5313
_refine_ls_number_restraints 252
_refine_ls_restrained_S_all 1.131
_refine_ls_R_factor_all 0.0825
_refine_ls_R_factor_gt 0.0708
_refine_ls_shift/su_max 0.000
_refine_ls_shift/su_mean 0.000
_refine_ls_structure_factor_coef Fsqd
_refine_ls_weighting_details 'calc w=1/[\s^2^(Fo^2^)+(0.0449P)^2^+9.3084P] where P=(Fo^2^+2Fc^2^)/3'
_refine_ls_weighting_scheme calc
_refine_ls_wR_factor_gt 0.1286
_refine_ls_wR_factor_ref 0.1329
_reflns_number_gt 4660
_reflns_number_total 5313
_reflns_threshold_expression >2sigma(I)
_cod_data_source_file C0CC04606J.TXT
_cod_data_source_block jb248_1
_cod_depositor_comments
;
The following automatic conversions were performed:

'_chemical_melting_point' value 'not measured' was changed to '?' -
the value is undefined or not given.

Automatic conversion script
Id: cif_fix_values 1569 2011-02-09 13:29:24Z adriana 

The following automatic conversions were performed:

'_exptl_crystal_density_meas' value 'not measured' was changed to '?'
- the value is perceived as not measured.

Automatic conversion script
Id: cif_fix_values 3008 2015-01-20 13:52:24Z robertas 
;
_cod_original_cell_volume 2893.8(13)
_cod_database_code 7105944

loop_
_symmetry_equiv_pos_as_xyz
'x, y, z'
'-x+1/2, -y, z+1/2'
'-x, y+1/2, -z+1/2'
'x+1/2, -y+1/2, -z'

loop_
_atom_site_label
_atom_site_type_symbol
_atom_site_fract_x
_atom_site_fract_y
_atom_site_fract_z
_atom_site_U_iso_or_equiv
_atom_site_adp_type
_atom_site_occupancy
_atom_site_symmetry_multiplicity
_atom_site_calc_flag
_atom_site_refinement_flags
_atom_site_disorder_assembly
_atom_site_disorder_group
Pd1 Pd 0.18652(6) 0.49022(5) 0.77217(3) 0.00870(16) Uani 1 1 d U . .
Fe1 Fe 0.42646(12) 0.62389(10) 0.55674(7) 0.0112(3) Uani 1 1 d U . .
Cl1 Cl -0.00853(19) 0.48581(19) 0.81604(12) 0.0187(5) Uani 1 1 d U . .
Cl2 Cl 0.2221(2) 0.33043(18) 0.81571(13) 0.0176(5) Uani 1 1 d U . .
P1 P 0.3617(2) 0.48423(18) 0.71713(12) 0.0112(5) Uani 1 1 d U . .
P2 P 0.1560(2) 0.65480(18) 0.74450(12) 0.0101(5) Uani 1 1 d U . .
F1 F 0.4617(5) 0.3041(4) 0.7431(3) 0.0217(14) Uani 1 1 d U . .
F2 F 0.3330(5) 0.3039(4) 0.6588(3) 0.0214(13) Uani 1 1 d U . .
F3 F 0.5086(5) 0.3680(4) 0.6445(3) 0.0223(13) Uani 1 1 d U . .
C1 C 0.2933(8) 0.6364(6) 0.6290(4) 0.0055(18) Uani 1 1 d U . .
C2 C 0.3477(8) 0.5396(7) 0.6339(5) 0.013(2) Uani 1 1 d U . .
C3 C 0.3345(7) 0.4948(7) 0.5664(4) 0.0155(19) Uani 1 1 d U . .
H3A H 0.3647 0.4277 0.5528 0.019 Uiso 1 1 calc R . .
C4 C 0.2717(8) 0.5600(7) 0.5229(5) 0.013(2) Uani 1 1 d U . .
H4A H 0.2505 0.5471 0.4731 0.015 Uiso 1 1 calc R . .
C5 C 0.2454(8) 0.6500(7) 0.5607(5) 0.013(2) Uani 1 1 d U . .
H5A H 0.2022 0.7097 0.5427 0.016 Uiso 1 1 calc R . .
C6 C 0.5591(11) 0.7249(9) 0.5724(6) 0.032(3) Uani 1 1 d U . .
H6A H 0.5725 0.7651 0.6155 0.038 Uiso 1 1 calc R . .
C7 C 0.6121(10) 0.6345(10) 0.5564(7) 0.038(3) Uani 1 1 d U . .
H7A H 0.6666 0.5968 0.5881 0.046 Uiso 1 1 calc R . .
C8 C 0.5705(9) 0.6002(7) 0.4918(5) 0.019(2) Uani 1 1 d U . .
H8A H 0.5925 0.5363 0.4687 0.023 Uiso 1 1 calc R . .
C9 C 0.4953(9) 0.6728(8) 0.4652(5) 0.018(2) Uani 1 1 d U . .
H9A H 0.4539 0.6701 0.4190 0.021 Uiso 1 1 calc R . .
C10 C 0.4862(10) 0.7518(8) 0.5144(6) 0.023(2) Uani 1 1 d U . .
H10A H 0.4399 0.8148 0.5086 0.027 Uiso 1 1 calc R . .
C11 C 0.2793(8) 0.7069(6) 0.6901(5) 0.011(2) Uani 1 1 d U . .
H11A H 0.3547 0.7055 0.7180 0.013 Uiso 1 1 calc R . .
C12 C 0.2599(9) 0.8160(7) 0.6621(5) 0.014(2) Uani 1 1 d U . .
H12A H 0.3298 0.8364 0.6348 0.021 Uiso 1 1 calc R . .
H12B H 0.2495 0.8612 0.7016 0.021 Uiso 1 1 calc R . .
H12C H 0.1885 0.8179 0.6326 0.021 Uiso 1 1 calc R . .
C13 C 0.4195(9) 0.3593(7) 0.6903(5) 0.014(2) Uani 1 1 d U . .
C14 C 0.4899(7) 0.5263(6) 0.7682(5) 0.0098(18) Uani 1 1 d U . .
C15 C 0.4813(8) 0.5152(7) 0.8404(4) 0.013(2) Uani 1 1 d U . .
H15A H 0.4090 0.4925 0.8610 0.016 Uiso 1 1 calc R . .
C16 C 0.5784(9) 0.5374(7) 0.8814(5) 0.020(2) Uani 1 1 d U . .
H16A H 0.5740 0.5280 0.9304 0.025 Uiso 1 1 calc R . .
C17 C 0.6833(9) 0.5735(6) 0.8516(5) 0.014(2) Uani 1 1 d U . .
H17A H 0.7503 0.5894 0.8799 0.017 Uiso 1 1 calc R . .
C18 C 0.6882(10) 0.5857(7) 0.7806(5) 0.023(2) Uani 1 1 d U . .
H18A H 0.7593 0.6105 0.7597 0.027 Uiso 1 1 calc R . .
C19 C 0.5914(9) 0.5625(7) 0.7392(5) 0.020(2) Uani 1 1 d U . .
H19A H 0.5959 0.5720 0.6902 0.024 Uiso 1 1 calc R . .
C20 C 0.1311(9) 0.7327(7) 0.8256(5) 0.014(2) Uani 1 1 d U . .
C21 C 0.1792(9) 0.8392(6) 0.8170(5) 0.015(2) Uani 1 1 d U . .
H21A H 0.2658 0.8372 0.8065 0.018 Uiso 1 1 calc R . .
H21B H 0.1380 0.8722 0.7777 0.018 Uiso 1 1 calc R . .
C22 C 0.1577(10) 0.8980(8) 0.8847(5) 0.024(3) Uani 1 1 d U . .
H22A H 0.1888 0.9670 0.8788 0.029 Uiso 1 1 calc R . .
C23 C 0.2218(9) 0.8490(7) 0.9444(5) 0.018(2) Uani 1 1 d U . .
H23A H 0.2094 0.8880 0.9874 0.022 Uiso 1 1 calc R . .
H23B H 0.3087 0.8470 0.9346 0.022 Uiso 1 1 calc R . .
C24 C 0.1751(9) 0.7440(7) 0.9548(5) 0.019(2) Uani 1 1 d U . .
H24A H 0.2174 0.7122 0.9950 0.023 Uiso 1 1 calc R . .
C25 C 0.1975(9) 0.6832(7) 0.8879(4) 0.015(2) Uani 1 1 d U . .
H25A H 0.1681 0.6146 0.8943 0.018 Uiso 1 1 calc R . .
H22B H 0.2843 0.6804 0.8781 0.018 Uiso 1 1 calc R . .
C26 C -0.0048(8) 0.7383(7) 0.8402(5) 0.016(2) Uani 1 1 d U . .
H26A H -0.0383 0.6707 0.8449 0.019 Uiso 1 1 calc R . .
H26B H -0.0460 0.7720 0.8011 0.019 Uiso 1 1 calc R . .
C27 C -0.0243(9) 0.7977(7) 0.9092(5) 0.017(2) Uani 1 1 d U . .
H27A H -0.1118 0.8012 0.9197 0.021 Uiso 1 1 calc R . .
C28 C 0.0242(9) 0.9020(7) 0.8991(5) 0.020(2) Uani 1 1 d U . .
H28A H -0.0172 0.9342 0.8595 0.024 Uiso 1 1 calc R . .
H28B H 0.0091 0.9419 0.9414 0.024 Uiso 1 1 calc R . .
C29 C 0.0400(9) 0.7466(8) 0.9691(5) 0.016(2) Uani 1 1 d U . .
H29A H 0.0094 0.6781 0.9744 0.019 Uiso 1 1 calc R . .
H29B H 0.0244 0.7828 1.0130 0.019 Uiso 1 1 calc R . .
C30 C 0.0242(8) 0.6693(7) 0.6895(5) 0.013(2) Uani 1 1 d U . .
H30A H 0.0130 0.7397 0.6784 0.020 Uiso 1 1 calc R . .
H30B H -0.0463 0.6445 0.7143 0.020 Uiso 1 1 calc R . .
H30C H 0.0351 0.6317 0.6463 0.020 Uiso 1 1 calc R . .

loop_
_atom_site_aniso_label
_atom_site_aniso_U_11
_atom_site_aniso_U_22
_atom_site_aniso_U_33
_atom_site_aniso_U_23
_atom_site_aniso_U_13
_atom_site_aniso_U_12
Pd1 0.0065(3) 0.0107(3) 0.0089(3) 0.0022(3) 0.0005(3) 0.0000(3)
Fe1 0.0078(7) 0.0208(7) 0.0051(6) -0.0002(6) 0.0013(5) -0.0007(6)
Cl1 0.0118(11) 0.0236(13) 0.0207(12) 0.0035(11) 0.0031(9) -0.0031(11)
Cl2 0.0115(12) 0.0174(12) 0.0238(12) 0.0068(10) -0.0002(10) -0.0013(9)
P1 0.0093(10) 0.0143(12) 0.0100(11) -0.0025(10) -0.0026(9) 0.0015(10)
P2 0.0057(12) 0.0175(12) 0.0069(11) 0.0000(9) 0.0017(9) 0.0023(9)
F1 0.021(3) 0.019(3) 0.025(3) 0.001(2) -0.004(2) 0.004(2)
F2 0.027(3) 0.015(3) 0.023(3) -0.004(2) -0.002(2) -0.003(2)
F3 0.024(3) 0.022(3) 0.021(3) -0.003(2) 0.008(2) 0.005(2)
C1 0.005(2) 0.0062(19) 0.0053(19) -0.0001(10) 0.0003(10) -0.0002(10)
C2 0.012(4) 0.017(4) 0.011(4) 0.000(3) -0.001(3) -0.003(3)
C3 0.014(4) 0.015(4) 0.017(3) -0.002(3) -0.004(3) 0.000(3)
C4 0.012(2) 0.013(2) 0.013(2) 0.0001(10) -0.0003(10) -0.0006(10)
C5 0.011(4) 0.015(4) 0.013(4) -0.002(3) 0.002(3) -0.004(3)
C6 0.026(4) 0.043(5) 0.027(4) -0.004(4) 0.002(4) -0.015(4)
C7 0.029(5) 0.049(5) 0.038(5) 0.011(4) 0.001(4) -0.003(4)
C8 0.019(2) 0.019(2) 0.020(2) -0.0001(10) 0.0010(10) 0.0000(10)
C9 0.016(4) 0.023(4) 0.014(4) 0.004(3) 0.005(3) -0.005(3)
C10 0.020(4) 0.021(4) 0.027(4) 0.005(3) 0.009(4) -0.002(3)
C11 0.011(4) 0.010(4) 0.011(4) 0.003(3) 0.001(3) 0.001(3)
C12 0.017(4) 0.011(4) 0.014(4) 0.002(3) 0.001(3) 0.000(3)
C13 0.015(4) 0.013(4) 0.014(4) -0.001(3) 0.000(3) 0.004(3)
C14 0.006(3) 0.006(3) 0.017(4) 0.002(3) 0.000(3) -0.003(3)
C15 0.008(3) 0.016(4) 0.016(4) -0.004(3) -0.001(3) 0.003(3)
C16 0.022(4) 0.022(4) 0.017(4) -0.001(3) 0.001(3) 0.006(3)
C17 0.015(4) 0.011(3) 0.017(4) -0.001(3) -0.006(3) 0.001(3)
C18 0.019(4) 0.026(4) 0.022(4) -0.002(3) 0.001(4) -0.001(4)
C19 0.020(4) 0.025(4) 0.015(4) 0.007(3) -0.003(3) 0.000(3)
C20 0.015(4) 0.017(4) 0.011(4) -0.002(3) -0.001(3) 0.000(3)
C21 0.017(4) 0.014(4) 0.015(4) 0.002(3) 0.003(3) -0.001(3)
C22 0.029(5) 0.023(4) 0.021(4) -0.005(3) 0.006(3) -0.002(3)
C23 0.018(4) 0.024(4) 0.012(4) -0.005(3) 0.000(3) -0.001(3)
C24 0.018(4) 0.025(4) 0.013(4) 0.001(3) -0.001(3) -0.001(3)
C25 0.017(4) 0.013(4) 0.014(4) 0.000(3) -0.003(3) 0.000(3)
C26 0.011(4) 0.022(4) 0.014(4) -0.005(3) 0.001(3) -0.001(3)
C27 0.012(4) 0.018(4) 0.021(4) -0.005(3) 0.001(3) -0.004(3)
C28 0.023(4) 0.021(4) 0.018(4) -0.001(3) -0.004(3) 0.004(3)
C29 0.013(4) 0.018(4) 0.017(4) -0.001(3) 0.002(3) -0.003(3)
C30 0.010(4) 0.021(4) 0.008(4) 0.005(3) -0.001(3) 0.000(3)

loop_
_atom_type_symbol
_atom_type_description
_atom_type_scat_dispersion_real
_atom_type_scat_dispersion_imag
_atom_type_scat_source
C C 0.0033 0.0016 'International Tables Vol C Tables 4.2.6.8 and 6.1.1.4'
H H 0.0000 0.0000 'International Tables Vol C Tables 4.2.6.8 and 6.1.1.4'
F F 0.0171 0.0103 'International Tables Vol C Tables 4.2.6.8 and 6.1.1.4'
P P 0.1023 0.0942 'International Tables Vol C Tables 4.2.6.8 and 6.1.1.4'
Cl Cl 0.1484 0.1585 'International Tables Vol C Tables 4.2.6.8 and 6.1.1.4'
Fe Fe 0.3463 0.8444 'International Tables Vol C Tables 4.2.6.8 and 6.1.1.4'
Pd Pd -0.9988 1.0072 'International Tables Vol C Tables 4.2.6.8 and 6.1.1.4'

loop_
_geom_angle_atom_site_label_1
_geom_angle_atom_site_label_2
_geom_angle_atom_site_label_3
_geom_angle
_geom_angle_site_symmetry_1
_geom_angle_site_symmetry_3
_geom_angle_publ_flag
P1 Pd1 P2 93.19(9) . . ?
P1 Pd1 Cl1 171.95(9) . . ?
P2 Pd1 Cl1 88.25(9) . . ?
P1 Pd1 Cl2 89.24(9) . . ?
P2 Pd1 Cl2 172.26(9) . . ?
Cl1 Pd1 Cl2 90.37(9) . . ?
C10 Fe1 C9 41.3(4) . . ?
C10 Fe1 C3 159.4(4) . . ?
C9 Fe1 C3 123.4(4) . . ?
C10 Fe1 C6 41.2(5) . . ?
C9 Fe1 C6 68.5(4) . . ?
C3 Fe1 C6 158.3(4) . . ?
C10 Fe1 C4 120.8(4) . . ?
C9 Fe1 C4 100.5(4) . . ?
C3 Fe1 C4 40.3(3) . . ?
C6 Fe1 C4 161.4(4) . . ?
C10 Fe1 C1 116.3(4) . . ?
C9 Fe1 C1 147.0(4) . . ?
C3 Fe1 C1 68.9(3) . . ?
C6 Fe1 C1 112.1(4) . . ?
C4 Fe1 C1 68.5(3) . . ?
C10 Fe1 C5 101.2(4) . . ?
C9 Fe1 C5 110.5(4) . . ?
C3 Fe1 C5 69.2(4) . . ?
C6 Fe1 C5 126.7(4) . . ?
C4 Fe1 C5 41.3(4) . . ?
C1 Fe1 C5 40.8(3) . . ?
C10 Fe1 C8 68.3(4) . . ?
C9 Fe1 C8 39.7(4) . . ?
C3 Fe1 C8 108.5(4) . . ?
C6 Fe1 C8 67.9(4) . . ?
C4 Fe1 C8 113.9(4) . . ?
C1 Fe1 C8 173.3(4) . . ?
C5 Fe1 C8 144.9(4) . . ?
C10 Fe1 C2 154.2(4) . . ?
C9 Fe1 C2 164.2(4) . . ?
C3 Fe1 C2 41.1(3) . . ?
C6 Fe1 C2 125.0(4) . . ?
C4 Fe1 C2 68.5(4) . . ?
C1 Fe1 C2 41.1(3) . . ?
C5 Fe1 C2 69.4(4) . . ?
C8 Fe1 C2 133.0(4) . . ?
C10 Fe1 C7 67.1(5) . . ?
C9 Fe1 C7 66.2(5) . . ?
C3 Fe1 C7 124.4(4) . . ?
C6 Fe1 C7 39.4(5) . . ?
C4 Fe1 C7 151.0(5) . . ?
C1 Fe1 C7 136.3(4) . . ?
C5 Fe1 C7 166.1(4) . . ?
C8 Fe1 C7 39.6(4) . . ?
C2 Fe1 C7 117.8(4) . . ?
C2 P1 C14 115.0(4) . . ?
C2 P1 C13 99.3(4) . . ?
C14 P1 C13 98.9(4) . . ?
C2 P1 Pd1 109.6(3) . . ?
C14 P1 Pd1 115.1(3) . . ?
C13 P1 Pd1 117.8(3) . . ?
C30 P2 C11 103.5(4) . . ?
C30 P2 C20 107.2(4) . . ?
C11 P2 C20 111.1(4) . . ?
C30 P2 Pd1 110.9(3) . . ?
C11 P2 Pd1 112.4(3) . . ?
C20 P2 Pd1 111.4(3) . . ?
C5 C1 C2 109.4(8) . . ?
C5 C1 C11 126.2(8) . . ?
C2 C1 C11 124.1(7) . . ?
C5 C1 Fe1 70.1(5) . . ?
C2 C1 Fe1 70.2(5) . . ?
C11 C1 Fe1 130.7(6) . . ?
C3 C2 C1 106.2(8) . . ?
C3 C2 P1 130.2(7) . . ?
C1 C2 P1 118.4(7) . . ?
C3 C2 Fe1 68.2(5) . . ?
C1 C2 Fe1 68.6(5) . . ?
P1 C2 Fe1 147.3(5) . . ?
C4 C3 C2 109.0(9) . . ?
C4 C3 Fe1 70.2(6) . . ?
C2 C3 Fe1 70.7(5) . . ?
C3 C4 C5 109.2(8) . . ?
C3 C4 Fe1 69.5(5) . . ?
C5 C4 Fe1 70.0(5) . . ?
C1 C5 C4 106.1(8) . . ?
C1 C5 Fe1 69.1(5) . . ?
C4 C5 Fe1 68.7(5) . . ?
C7 C6 C10 107.1(11) . . ?
C7 C6 Fe1 72.0(7) . . ?
C10 C6 Fe1 68.8(6) . . ?
C6 C7 C8 110.0(11) . . ?
C6 C7 Fe1 68.6(7) . . ?
C8 C7 Fe1 69.5(7) . . ?
C9 C8 C7 107.1(10) . . ?
C9 C8 Fe1 68.9(6) . . ?
C7 C8 Fe1 70.9(6) . . ?
C8 C9 C10 109.0(9) . . ?
C8 C9 Fe1 71.4(6) . . ?
C10 C9 Fe1 69.0(6) . . ?
C9 C10 C6 106.6(10) . . ?
C9 C10 Fe1 69.7(6) . . ?
C6 C10 Fe1 70.0(6) . . ?
C1 C11 C12 109.6(7) . . ?
C1 C11 P2 105.8(6) . . ?
C12 C11 P2 116.0(6) . . ?
F3 C13 F1 106.5(7) . . ?
F3 C13 F2 106.6(7) . . ?
F1 C13 F2 106.3(7) . . ?
F3 C13 P1 111.1(6) . . ?
F1 C13 P1 114.3(6) . . ?
F2 C13 P1 111.6(6) . . ?
C19 C14 C15 120.2(8) . . ?
C19 C14 P1 123.4(8) . . ?
C15 C14 P1 116.4(6) . . ?
C16 C15 C14 119.3(9) . . ?
C15 C16 C17 120.5(9) . . ?
C18 C17 C16 118.9(10) . . ?
C17 C18 C19 120.8(10) . . ?
C14 C19 C18 120.2(10) . . ?
C21 C20 C26 108.4(8) . . ?
C21 C20 C25 108.3(8) . . ?
C26 C20 C25 110.5(8) . . ?
C21 C20 P2 112.1(6) . . ?
C26 C20 P2 108.7(6) . . ?
C25 C20 P2 108.9(6) . . ?
C22 C21 C20 109.6(8) . . ?
C23 C22 C28 110.3(9) . . ?
C23 C22 C21 110.0(8) . . ?
C28 C22 C21 108.9(9) . . ?
C22 C23 C24 110.2(8) . . ?
C23 C24 C29 109.9(8) . . ?
C23 C24 C25 109.1(8) . . ?
C29 C24 C25 108.7(8) . . ?
C24 C25 C20 109.6(8) . . ?
C20 C26 C27 108.4(8) . . ?
C28 C27 C29 110.3(8) . . ?
C28 C27 C26 108.4(8) . . ?
C29 C27 C26 110.0(8) . . ?
C22 C28 C27 109.9(9) . . ?
C27 C29 C24 109.9(8) . . ?

loop_
_geom_bond_atom_site_label_1
_geom_bond_atom_site_label_2
_geom_bond_distance
_geom_bond_site_symmetry_2
_geom_bond_publ_flag
Pd1 P1 2.227(2) . ?
Pd1 P2 2.307(3) . ?
Pd1 Cl1 2.339(2) . ?
Pd1 Cl2 2.344(3) . ?
Fe1 C10 2.020(10) . ?
Fe1 C9 2.029(9) . ?
Fe1 C3 2.030(10) . ?
Fe1 C6 2.036(11) . ?
Fe1 C4 2.040(9) . ?
Fe1 C1 2.042(8) . ?
Fe1 C5 2.057(9) . ?
Fe1 C8 2.062(10) . ?
Fe1 C2 2.064(9) . ?
Fe1 C7 2.081(12) . ?
P1 C2 1.771(9) . ?
P1 C14 1.827(9) . ?
P1 C13 1.876(9) . ?
P2 C30 1.824(9) . ?
P2 C11 1.867(9) . ?
P2 C20 1.897(10) . ?
F1 C13 1.343(11) . ?
F2 C13 1.364(11) . ?
F3 C13 1.335(11) . ?
C1 C5 1.429(12) . ?
C1 C2 1.443(12) . ?
C1 C11 1.516(12) . ?
C2 C3 1.436(12) . ?
C3 C4 1.402(13) . ?
C4 C5 1.444(13) . ?
C6 C7 1.389(17) . ?
C6 C10 1.427(16) . ?
C7 C8 1.404(16) . ?
C8 C9 1.388(14) . ?
C9 C10 1.427(14) . ?
C11 C12 1.580(12) . ?
C14 C19 1.355(13) . ?
C14 C15 1.398(12) . ?
C15 C16 1.375(13) . ?
C16 C17 1.393(14) . ?
C17 C18 1.374(13) . ?
C18 C19 1.379(14) . ?
C20 C21 1.542(13) . ?
C20 C26 1.547(13) . ?
C20 C25 1.558(13) . ?
C21 C22 1.541(13) . ?
C22 C23 1.504(14) . ?
C22 C28 1.519(14) . ?
C23 C24 1.523(14) . ?
C24 C29 1.536(14) . ?
C24 C25 1.544(12) . ?
C26 C27 1.563(13) . ?
C27 C28 1.520(14) . ?
C27 C29 1.522(14) . ?

loop_
_geom_torsion_atom_site_label_1
_geom_torsion_atom_site_label_2
_geom_torsion_atom_site_label_3
_geom_torsion_atom_site_label_4
_geom_torsion
_geom_torsion_site_symmetry_1
_geom_torsion_site_symmetry_2
_geom_torsion_site_symmetry_3
_geom_torsion_site_symmetry_4
_geom_torsion_publ_flag
P2 Pd1 P1 C2 -46.7(3) . . . . ?
Cl1 Pd1 P1 C2 53.4(8) . . . . ?
Cl2 Pd1 P1 C2 140.6(3) . . . . ?
P2 Pd1 P1 C14 84.7(3) . . . . ?
Cl1 Pd1 P1 C14 -175.1(7) . . . . ?
Cl2 Pd1 P1 C14 -87.9(3) . . . . ?
P2 Pd1 P1 C13 -159.1(3) . . . . ?
Cl1 Pd1 P1 C13 -59.0(8) . . . . ?
Cl2 Pd1 P1 C13 28.3(3) . . . . ?
P1 Pd1 P2 C30 116.8(3) . . . . ?
Cl1 Pd1 P2 C30 -55.3(3) . . . . ?
Cl2 Pd1 P2 C30 -135.1(7) . . . . ?
P1 Pd1 P2 C11 1.5(3) . . . . ?
Cl1 Pd1 P2 C11 -170.6(3) . . . . ?
Cl2 Pd1 P2 C11 109.7(7) . . . . ?
P1 Pd1 P2 C20 -123.9(3) . . . . ?
Cl1 Pd1 P2 C20 64.1(3) . . . . ?
Cl2 Pd1 P2 C20 -15.7(8) . . . . ?
C10 Fe1 C1 C5 76.0(6) . . . . ?
C9 Fe1 C1 C5 37.0(9) . . . . ?
C3 Fe1 C1 C5 -82.2(5) . . . . ?
C6 Fe1 C1 C5 121.1(6) . . . . ?
C4 Fe1 C1 C5 -38.8(5) . . . . ?
C8 Fe1 C1 C5 -151(3) . . . . ?
C2 Fe1 C1 C5 -120.4(7) . . . . ?
C7 Fe1 C1 C5 159.6(7) . . . . ?
C10 Fe1 C1 C2 -163.6(5) . . . . ?
C9 Fe1 C1 C2 157.3(7) . . . . ?
C3 Fe1 C1 C2 38.2(5) . . . . ?
C6 Fe1 C1 C2 -118.5(6) . . . . ?
C4 Fe1 C1 C2 81.6(6) . . . . ?
C5 Fe1 C1 C2 120.4(7) . . . . ?
C8 Fe1 C1 C2 -30(3) . . . . ?
C7 Fe1 C1 C2 -80.0(8) . . . . ?
C10 Fe1 C1 C11 -45.1(9) . . . . ?
C9 Fe1 C1 C11 -84.2(10) . . . . ?
C3 Fe1 C1 C11 156.7(8) . . . . ?
C6 Fe1 C1 C11 0.0(9) . . . . ?
C4 Fe1 C1 C11 -159.9(9) . . . . ?
C5 Fe1 C1 C11 -121.1(10) . . . . ?
C8 Fe1 C1 C11 88(3) . . . . ?
C2 Fe1 C1 C11 118.5(10) . . . . ?
C7 Fe1 C1 C11 38.5(11) . . . . ?
C5 C1 C2 C3 1.3(10) . . . . ?
C11 C1 C2 C3 175.5(8) . . . . ?
Fe1 C1 C2 C3 -58.0(6) . . . . ?
C5 C1 C2 P1 -156.0(7) . . . . ?
C11 C1 C2 P1 18.3(12) . . . . ?
Fe1 C1 C2 P1 144.7(6) . . . . ?
C5 C1 C2 Fe1 59.4(6) . . . . ?
C11 C1 C2 Fe1 -126.4(9) . . . . ?
C14 P1 C2 C3 127.5(8) . . . . ?
C13 P1 C2 C3 23.1(9) . . . . ?
Pd1 P1 C2 C3 -100.9(8) . . . . ?
C14 P1 C2 C1 -81.5(8) . . . . ?
C13 P1 C2 C1 174.0(7) . . . . ?
Pd1 P1 C2 C1 50.0(8) . . . . ?
C14 P1 C2 Fe1 12.9(11) . . . . ?
C13 P1 C2 Fe1 -91.6(10) . . . . ?
Pd1 P1 C2 Fe1 144.4(9) . . . . ?
C10 Fe1 C2 C3 154.0(9) . . . . ?
C9 Fe1 C2 C3 -10.7(17) . . . . ?
C6 Fe1 C2 C3 -157.3(6) . . . . ?
C4 Fe1 C2 C3 37.3(5) . . . . ?
C1 Fe1 C2 C3 118.7(7) . . . . ?
C5 Fe1 C2 C3 81.6(5) . . . . ?
C8 Fe1 C2 C3 -65.9(7) . . . . ?
C7 Fe1 C2 C3 -111.5(6) . . . . ?
C10 Fe1 C2 C1 35.4(11) . . . . ?
C9 Fe1 C2 C1 -129.4(14) . . . . ?
C3 Fe1 C2 C1 -118.7(7) . . . . ?
C6 Fe1 C2 C1 84.0(7) . . . . ?
C4 Fe1 C2 C1 -81.4(5) . . . . ?
C5 Fe1 C2 C1 -37.1(5) . . . . ?
C8 Fe1 C2 C1 175.4(5) . . . . ?
C7 Fe1 C2 C1 129.8(6) . . . . ?
C10 Fe1 C2 P1 -74.3(14) . . . . ?
C9 Fe1 C2 P1 120.9(14) . . . . ?
C3 Fe1 C2 P1 131.6(13) . . . . ?
C6 Fe1 C2 P1 -25.7(12) . . . . ?
C4 Fe1 C2 P1 168.9(11) . . . . ?
C1 Fe1 C2 P1 -109.7(12) . . . . ?
C5 Fe1 C2 P1 -146.8(11) . . . . ?
C8 Fe1 C2 P1 65.7(12) . . . . ?
C7 Fe1 C2 P1 20.1(12) . . . . ?
C1 C2 C3 C4 -1.7(10) . . . . ?
P1 C2 C3 C4 151.9(8) . . . . ?
Fe1 C2 C3 C4 -60.1(6) . . . . ?
C1 C2 C3 Fe1 58.3(6) . . . . ?
P1 C2 C3 Fe1 -148.1(8) . . . . ?
C10 Fe1 C3 C4 -27.7(14) . . . . ?
C9 Fe1 C3 C4 -64.0(7) . . . . ?
C6 Fe1 C3 C4 178.0(11) . . . . ?
C1 Fe1 C3 C4 81.2(6) . . . . ?
C5 Fe1 C3 C4 37.4(5) . . . . ?
C8 Fe1 C3 C4 -105.3(6) . . . . ?
C2 Fe1 C3 C4 119.4(8) . . . . ?
C7 Fe1 C3 C4 -146.3(6) . . . . ?
C10 Fe1 C3 C2 -147.2(11) . . . . ?
C9 Fe1 C3 C2 176.5(6) . . . . ?
C6 Fe1 C3 C2 58.5(13) . . . . ?
C4 Fe1 C3 C2 -119.4(8) . . . . ?
C1 Fe1 C3 C2 -38.2(5) . . . . ?
C5 Fe1 C3 C2 -82.1(6) . . . . ?
C8 Fe1 C3 C2 135.2(6) . . . . ?
C7 Fe1 C3 C2 94.2(7) . . . . ?
C2 C3 C4 C5 1.5(10) . . . . ?
Fe1 C3 C4 C5 -58.8(6) . . . . ?
C2 C3 C4 Fe1 60.4(6) . . . . ?
C10 Fe1 C4 C3 169.0(6) . . . . ?
C9 Fe1 C4 C3 130.2(6) . . . . ?
C6 Fe1 C4 C3 -177.6(12) . . . . ?
C1 Fe1 C4 C3 -82.3(6) . . . . ?
C5 Fe1 C4 C3 -120.7(8) . . . . ?
C8 Fe1 C4 C3 90.9(6) . . . . ?
C2 Fe1 C4 C3 -37.9(5) . . . . ?
C7 Fe1 C4 C3 70.9(11) . . . . ?
C10 Fe1 C4 C5 -70.3(7) . . . . ?
C9 Fe1 C4 C5 -109.1(6) . . . . ?
C3 Fe1 C4 C5 120.7(8) . . . . ?
C6 Fe1 C4 C5 -56.9(15) . . . . ?
C1 Fe1 C4 C5 38.4(5) . . . . ?
C8 Fe1 C4 C5 -148.4(5) . . . . ?
C2 Fe1 C4 C5 82.8(6) . . . . ?
C7 Fe1 C4 C5 -168.4(9) . . . . ?
C2 C1 C5 C4 -0.4(10) . . . . ?
C11 C1 C5 C4 -174.5(8) . . . . ?
Fe1 C1 C5 C4 59.0(6) . . . . ?
C2 C1 C5 Fe1 -59.4(6) . . . . ?
C11 C1 C5 Fe1 126.5(9) . . . . ?
C3 C4 C5 C1 -0.7(10) . . . . ?
Fe1 C4 C5 C1 -59.2(6) . . . . ?
C3 C4 C5 Fe1 58.5(6) . . . . ?
C10 Fe1 C5 C1 -117.6(6) . . . . ?
C9 Fe1 C5 C1 -159.5(5) . . . . ?
C3 Fe1 C5 C1 81.4(5) . . . . ?
C6 Fe1 C5 C1 -81.6(7) . . . . ?
C4 Fe1 C5 C1 117.9(8) . . . . ?
C8 Fe1 C5 C1 174.3(6) . . . . ?
C2 Fe1 C5 C1 37.3(5) . . . . ?
C7 Fe1 C5 C1 -85.9(19) . . . . ?
C10 Fe1 C5 C4 124.5(6) . . . . ?
C9 Fe1 C5 C4 82.6(6) . . . . ?
C3 Fe1 C5 C4 -36.5(5) . . . . ?
C6 Fe1 C5 C4 160.5(6) . . . . ?
C1 Fe1 C5 C4 -117.9(8) . . . . ?
C8 Fe1 C5 C4 56.4(9) . . . . ?
C2 Fe1 C5 C4 -80.6(6) . . . . ?
C7 Fe1 C5 C4 156.2(17) . . . . ?
C10 Fe1 C6 C7 -117.3(10) . . . . ?
C9 Fe1 C6 C7 -78.2(8) . . . . ?
C3 Fe1 C6 C7 49.3(15) . . . . ?
C4 Fe1 C6 C7 -134.8(13) . . . . ?
C1 Fe1 C6 C7 137.4(7) . . . . ?
C5 Fe1 C6 C7 -178.4(7) . . . . ?
C8 Fe1 C6 C7 -35.4(7) . . . . ?
C2 Fe1 C6 C7 92.5(8) . . . . ?
C9 Fe1 C6 C10 39.0(6) . . . . ?
C3 Fe1 C6 C10 166.6(10) . . . . ?
C4 Fe1 C6 C10 -17.5(17) . . . . ?
C1 Fe1 C6 C10 -105.3(6) . . . . ?
C5 Fe1 C6 C10 -61.1(8) . . . . ?
C8 Fe1 C6 C10 81.9(7) . . . . ?
C2 Fe1 C6 C10 -150.2(6) . . . . ?
C7 Fe1 C6 C10 117.3(10) . . . . ?
C10 C6 C7 C8 -3.1(13) . . . . ?
Fe1 C6 C7 C8 57.0(8) . . . . ?
C10 C6 C7 Fe1 -60.1(8) . . . . ?
C10 Fe1 C7 C6 39.5(7) . . . . ?
C9 Fe1 C7 C6 84.6(8) . . . . ?
C3 Fe1 C7 C6 -160.1(6) . . . . ?
C4 Fe1 C7 C6 152.1(8) . . . . ?
C1 Fe1 C7 C6 -65.3(9) . . . . ?
C5 Fe1 C7 C6 5(2) . . . . ?
C8 Fe1 C7 C6 122.7(10) . . . . ?
C2 Fe1 C7 C6 -112.4(7) . . . . ?
C10 Fe1 C7 C8 -83.2(7) . . . . ?
C9 Fe1 C7 C8 -38.1(6) . . . . ?
C3 Fe1 C7 C8 77.2(8) . . . . ?
C6 Fe1 C7 C8 -122.7(10) . . . . ?
C4 Fe1 C7 C8 29.4(13) . . . . ?
C1 Fe1 C7 C8 172.0(6) . . . . ?
C5 Fe1 C7 C8 -117.2(18) . . . . ?
C2 Fe1 C7 C8 124.9(6) . . . . ?
C6 C7 C8 C9 3.2(13) . . . . ?
Fe1 C7 C8 C9 59.7(7) . . . . ?
C6 C7 C8 Fe1 -56.5(8) . . . . ?
C10 Fe1 C8 C9 -38.0(6) . . . . ?
C3 Fe1 C8 C9 120.3(6) . . . . ?
C6 Fe1 C8 C9 -82.6(7) . . . . ?
C4 Fe1 C8 C9 77.3(7) . . . . ?
C1 Fe1 C8 C9 -174(3) . . . . ?
C5 Fe1 C8 C9 40.3(9) . . . . ?
C2 Fe1 C8 C9 159.5(6) . . . . ?
C7 Fe1 C8 C9 -117.8(9) . . . . ?
C10 Fe1 C8 C7 79.8(7) . . . . ?
C9 Fe1 C8 C7 117.8(9) . . . . ?
C3 Fe1 C8 C7 -121.9(7) . . . . ?
C6 Fe1 C8 C7 35.2(7) . . . . ?
C4 Fe1 C8 C7 -164.9(7) . . . . ?
C1 Fe1 C8 C7 -56(3) . . . . ?
C5 Fe1 C8 C7 158.1(7) . . . . ?
C2 Fe1 C8 C7 -82.7(8) . . . . ?
C7 C8 C9 C10 -2.0(12) . . . . ?
Fe1 C8 C9 C10 59.0(7) . . . . ?
C7 C8 C9 Fe1 -61.0(8) . . . . ?
C10 Fe1 C9 C8 119.8(9) . . . . ?
C3 Fe1 C9 C8 -78.6(7) . . . . ?
C6 Fe1 C9 C8 80.9(7) . . . . ?
C4 Fe1 C9 C8 -114.9(6) . . . . ?
C1 Fe1 C9 C8 178.6(6) . . . . ?
C5 Fe1 C9 C8 -156.6(6) . . . . ?
C2 Fe1 C9 C8 -70.2(16) . . . . ?
C7 Fe1 C9 C8 38.1(7) . . . . ?
C3 Fe1 C9 C10 161.6(6) . . . . ?
C6 Fe1 C9 C10 -39.0(7) . . . . ?
C4 Fe1 C9 C10 125.3(6) . . . . ?
C1 Fe1 C9 C10 58.8(9) . . . . ?
C5 Fe1 C9 C10 83.6(7) . . . . ?
C8 Fe1 C9 C10 -119.8(9) . . . . ?
C2 Fe1 C9 C10 170.0(13) . . . . ?
C7 Fe1 C9 C10 -81.8(7) . . . . ?
C8 C9 C10 C6 0.1(12) . . . . ?
Fe1 C9 C10 C6 60.6(7) . . . . ?
C8 C9 C10 Fe1 -60.5(7) . . . . ?
C7 C6 C10 C9 1.8(12) . . . . ?
Fe1 C6 C10 C9 -60.4(7) . . . . ?
C7 C6 C10 Fe1 62.2(8) . . . . ?
C3 Fe1 C10 C9 -48.6(14) . . . . ?
C6 Fe1 C10 C9 117.3(9) . . . . ?
C4 Fe1 C10 C9 -69.1(7) . . . . ?
C1 Fe1 C10 C9 -148.6(6) . . . . ?
C5 Fe1 C10 C9 -108.4(6) . . . . ?
C8 Fe1 C10 C9 36.6(6) . . . . ?
C2 Fe1 C10 C9 -173.8(8) . . . . ?
C7 Fe1 C10 C9 79.5(7) . . . . ?
C9 Fe1 C10 C6 -117.3(9) . . . . ?
C3 Fe1 C10 C6 -165.9(10) . . . . ?
C4 Fe1 C10 C6 173.6(6) . . . . ?
C1 Fe1 C10 C6 94.0(7) . . . . ?
C5 Fe1 C10 C6 134.3(7) . . . . ?
C8 Fe1 C10 C6 -80.8(7) . . . . ?
C2 Fe1 C10 C6 68.9(12) . . . . ?
C7 Fe1 C10 C6 -37.8(7) . . . . ?
C5 C1 C11 C12 -26.6(12) . . . . ?
C2 C1 C11 C12 160.1(8) . . . . ?
Fe1 C1 C11 C12 67.6(10) . . . . ?
C5 C1 C11 P2 99.2(9) . . . . ?
C2 C1 C11 P2 -74.1(10) . . . . ?
Fe1 C1 C11 P2 -166.6(5) . . . . ?
C30 P2 C11 C1 -67.4(7) . . . . ?
C20 P2 C11 C1 177.9(6) . . . . ?
Pd1 P2 C11 C1 52.3(6) . . . . ?
C30 P2 C11 C12 54.3(7) . . . . ?
C20 P2 C11 C12 -60.4(8) . . . . ?
Pd1 P2 C11 C12 174.0(5) . . . . ?
C2 P1 C13 F3 47.3(7) . . . . ?
C14 P1 C13 F3 -70.0(7) . . . . ?
Pd1 P1 C13 F3 165.4(5) . . . . ?
C2 P1 C13 F1 167.9(7) . . . . ?
C14 P1 C13 F1 50.6(7) . . . . ?
Pd1 P1 C13 F1 -74.1(7) . . . . ?
C2 P1 C13 F2 -71.5(7) . . . . ?
C14 P1 C13 F2 171.2(6) . . . . ?
Pd1 P1 C13 F2 46.6(7) . . . . ?
C2 P1 C14 C19 -26.1(9) . . . . ?
C13 P1 C14 C19 78.6(8) . . . . ?
Pd1 P1 C14 C19 -154.9(7) . . . . ?
C2 P1 C14 C15 156.9(7) . . . . ?
C13 P1 C14 C15 -98.5(7) . . . . ?
Pd1 P1 C14 C15 28.0(8) . . . . ?
C19 C14 C15 C16 -2.7(14) . . . . ?
P1 C14 C15 C16 174.4(7) . . . . ?
C14 C15 C16 C17 2.0(14) . . . . ?
C15 C16 C17 C18 -0.6(14) . . . . ?
C16 C17 C18 C19 -0.1(14) . . . . ?
C15 C14 C19 C18 2.0(14) . . . . ?
P1 C14 C19 C18 -174.9(7) . . . . ?
C17 C18 C19 C14 -0.6(15) . . . . ?
C30 P2 C20 C21 -90.6(8) . . . . ?
C11 P2 C20 C21 21.8(8) . . . . ?
Pd1 P2 C20 C21 147.9(6) . . . . ?
C30 P2 C20 C26 29.3(8) . . . . ?
C11 P2 C20 C26 141.6(7) . . . . ?
Pd1 P2 C20 C26 -92.2(6) . . . . ?
C30 P2 C20 C25 149.7(7) . . . . ?
C11 P2 C20 C25 -98.0(7) . . . . ?
Pd1 P2 C20 C25 28.2(7) . . . . ?
C26 C20 C21 C22 60.7(10) . . . . ?
C25 C20 C21 C22 -59.2(10) . . . . ?
P2 C20 C21 C22 -179.3(7) . . . . ?
C20 C21 C22 C23 60.3(11) . . . . ?
C20 C21 C22 C28 -60.6(11) . . . . ?
C28 C22 C23 C24 59.5(11) . . . . ?
C21 C22 C23 C24 -60.7(11) . . . . ?
C22 C23 C24 C29 -58.6(10) . . . . ?
C22 C23 C24 C25 60.5(10) . . . . ?
C23 C24 C25 C20 -60.0(11) . . . . ?
C29 C24 C25 C20 59.8(10) . . . . ?
C21 C20 C25 C24 59.5(10) . . . . ?
C26 C20 C25 C24 -59.1(10) . . . . ?
P2 C20 C25 C24 -178.4(7) . . . . ?
C21 C20 C26 C27 -60.9(10) . . . . ?
C25 C20 C26 C27 57.6(10) . . . . ?
P2 C20 C26 C27 177.0(6) . . . . ?
C20 C26 C27 C28 61.6(10) . . . . ?
C20 C26 C27 C29 -59.1(10) . . . . ?
C23 C22 C28 C27 -59.2(11) . . . . ?
C21 C22 C28 C27 61.6(11) . . . . ?
C29 C27 C28 C22 58.4(11) . . . . ?
C26 C27 C28 C22 -62.1(10) . . . . ?
C28 C27 C29 C24 -57.7(11) . . . . ?
C26 C27 C29 C24 61.8(10) . . . . ?
C23 C24 C29 C27 57.6(10) . . . . ?
C25 C24 C29 C27 -61.8(10) . . . . ?
